data_4002907
loop_
_publ_author_name
'Arhangelskis, Mihails'
'Katsenis, Athanassios D.'
'Novendra, Novendra'
'Akimbekov, Zamirbek'
'Gandrath, Dayaker'
'Marrett, Joseph M.'
'Ayoub, Ghada'
'Morris, Andrew J.'
'Farha, Omar K.'
'Fri\<s\<ci\'c, Tomislav'
'Navrotsky, Alexandra'

_publ_section_title
;
 Theoretical Prediction and Experimental Evaluation of Topological
 Landscape and Thermodynamic Stability of a Fluorinated Zeolitic
 Imidazolate Framework
;
_journal_issue 10
_journal_name_full 'Chemistry of Materials'
_journal_page_first 3777
_journal_paper_doi 10.1021/acs.chemmater.9b00994
_journal_volume 31
_journal_year 2019
_chemical_formula_moiety 'C8 H4 F6 N4 Zn'
_chemical_formula_structural 'Zn (C4 H2 F3 N2)2'
_chemical_formula_sum 'C8 H4 F6 N4 Zn'
_chemical_formula_weight 335.54
_chemical_name_common catena-(tetrakis(m2-2-trifluoromethylimidazolato)-di-zinc)
_space_group_crystal_system hexagonal
_space_group_IT_number 172
_space_group_name_Hall 'P 64'
_space_group_name_H-M_alt 'P 64'
_symmetry_space_group_name_Hall 'P 64'
_symmetry_space_group_name_H-M 'P 64'
_cell_angle_alpha 90
_cell_angle_beta 90
_cell_angle_gamma 120
_cell_formula_units_Z 3
_cell_length_a 8.8027(4)
_cell_length_b 8.8027(4)
_cell_length_c 12.7893(6)
_cell_measurement_reflns_used 20
_cell_measurement_temperature 293
_cell_measurement_theta_max 120
_cell_measurement_theta_min 4
_cell_volume 858.24(7)
_computing_cell_refinement 'TOPAS Academic v. 6'
_computing_data_collection 'Proto XRD data collector'
_computing_structure_refinement 'TOPAS Academic v. 6'
_computing_structure_solution 'TOPAS Academic v. 6'
_diffrn_ambient_temperature 293
_diffrn_detector 'Position Sensitive Detector'
_diffrn_detector_type 'DECTRIS Mythen 1K'
_diffrn_measurement_device_type 'PROTO AXRD'
_diffrn_radiation_monochromator none
_diffrn_radiation_type 'Cu K\a~1~'
_diffrn_radiation_wavelength 1.5418
_diffrn_source 'sealed X-ray tube'
_diffrn_source_current 30
_diffrn_source_target Cu
_diffrn_source_voltage 40
_exptl_crystal_density_diffrn 1.9476(2)
_exptl_crystal_density_method 'not measured'
_exptl_crystal_F_000 492
_pd_char_colour white
_pd_instr_location ' ?'
_pd_meas_2theta_range_inc 0.02
_pd_meas_2theta_range_max 120.00
_pd_meas_2theta_range_min 4.01
_pd_meas_number_of_points 5833
_pd_meas_scan_method cont
_pd_prep_temperature 293
_pd_proc_2theta_range_inc 0.0200
_pd_proc_2theta_range_max 80
_pd_proc_2theta_range_min 6
_pd_proc_ls_background_function 'Chebyshev polynomial'
_pd_proc_ls_profile_function pseudo-Voigt
_pd_proc_ls_prof_R_factor 0.040
_pd_proc_ls_prof_wR_expected 0.005
_pd_proc_ls_prof_wR_factor 0.051
_pd_proc_wavelength 1.5418
_pd_spec_mounting ' 'packed flat spinning plate''
_pd_spec_mount_mode resflection
_pd_spec_shape flat_sheet
_refine_ls_goodness_of_fit_all 10.224
_refine_ls_hydrogen_treatment mixed
_refine_ls_matrix_type full
_refine_ls_number_constraints 26
_refine_ls_number_parameters 26
_refine_ls_number_restraints 2
_refine_ls_R_I_factor 0.018
_refine_ls_weighting_scheme calc
_cod_data_source_file cm9b00994_si_002.cif
_cod_data_source_block qtz-Zn_CF3Im
_cod_depositor_comments 'Adding full bibliography for 4002907--4002909.cif.'
_cod_original_cell_volume 858.25(9)
_cod_database_code 4002907

loop_
_symmetry_equiv_pos_as_xyz
'x, y, z '
'-x+y, -x, z-1/3 '
'-y, x-y, z+1/3 '
'y, -x+y, z+1/3 '
'x-y, x, z-1/3 '
'-x, -y, z '

loop_
_atom_site_label
_atom_site_type_symbol
_atom_site_symmetry_multiplicity
_atom_site_fract_x
_atom_site_fract_y
_atom_site_fract_z
_atom_site_occupancy
_atom_site_B_iso_or_equiv
H2 H 6 1.0754(11) 0.2533(15) 1.3691(7) 1 4.96(14)
H1 H 6 0.8711(12) 0.0472(14) 1.2227(7) 1 4.96(14)
C2 C 6 0.7248(12) 0.2447(12) 1.3451(5) 1 4.13(12)
C4 C 6 0.9616(11) 0.2287(12) 1.3487(5) 1 4.13(12)
C3 C 6 0.8547(10) 0.1212(10) 1.2698(4) 1 4.13(12)
C1 C 6 0.5839(15) 0.2859(18) 1.3748(9) 1 4.13(12)
N1 N 6 0.7049(10) 0.1325(9) 1.26787(16) 1 4.13(12)
N2 N 6 0.8779(13) 0.3066(15) 1.3965(6) 1 4.13(12)
F1 F 6 0.4832(18) 0.185(3) 1.4554(8) 1 4.13(12)
F3 F 6 0.6521(19) 0.455(2) 1.4055(16) 1 4.13(12)
F2 F 6 0.4740(15) 0.2587(18) 1.2939(10) 1 4.13(12)
Zn1 Zn 3 0.5 0 1.16925(16) 1 3.33(10)

loop_
_geom_angle_atom_site_label_1
_geom_angle_atom_site_label_2
_geom_angle_atom_site_label_3
_geom_angle
_geom_angle_site_symmetry_1
_geom_angle_site_symmetry_3
N1 Zn1 N2 122.5(4) . 2_665
N1 Zn1 N1 103.0(2) . 6_655
N1 Zn1 N2 107.6(5) . 5_545
N1 Zn1 N2 107.6(5) 6_655 2_665
N2 Zn1 N2 95.4(5) 2_665 5_545
N1 Zn1 N2 122.5(4) 6_655 5_545
Zn1 N1 C2 129.2(8) . .
Zn1 N1 C3 125.5(4) . .
C2 N1 C3 105.3(7) . .
C2 N2 C4 105.0(8) . .
Zn1 N2 C2 132.4(9) 3_655 .
Zn1 N2 C4 121.9(9) 3_655 .
F1 C1 F2 106.8(14) . .
F1 C1 F3 106.5(15) . .
F1 C1 C2 112.4(13) . .
F2 C1 F3 107.5(14) . .
F2 C1 C2 111.5(11) . .
F3 C1 C2 111.8(13) . .
N1 C2 N2 113.1(10) . .
N1 C2 C1 122.8(10) . .
N2 C2 C1 124.0(9) . .
N1 C3 C4 108.3(7) . .
N2 C4 C3 108.4(9) . .
N1 C3 H1 121.3(10) . .
C4 C3 H1 130.4(12) . .
N2 C4 H2 122.1(10) . .
C3 C4 H2 129.5(11) . .

loop_
_geom_bond_atom_site_label_1
_geom_bond_atom_site_label_2
_geom_bond_distance
_geom_bond_site_symmetry_2
Zn1 N1 2.025(7) .
Zn1 N2 2.014(13) 2_665
Zn1 N1 2.025(7) 6_655
Zn1 N2 2.014(13) 5_545
F1 C1 1.36(2) .
F2 C1 1.354(19) .
F3 C1 1.36(2) .
N1 C2 1.345(10) .
N1 C3 1.371(14) .
N2 C2 1.346(16) .
N2 C4 1.376(16) .
C1 C2 1.505(19) .
C3 C4 1.382(11) .
C3 H1 0.950(13) .
C4 H2 0.950(16) .
